data_7157416
loop_
_publ_author_name
'Ning, Yi'
'He, Xinwei'
'Zuo, Youpeng'
'Wang, Jian'
'Tang, Qiang'
'Xie, Mengqing'
'Li, Ruxue'
'Shang, Yongjia'

_publ_section_title
;
 Rh-Catalyzed C-H activation/intramolecular condensation for the
 construction of benzo[f]pyrazolo[1,5-a][1,3]diazepines.
;
_journal_issue 15
_journal_name_full 'Organic &amp; biomolecular chemistry'
_journal_page_first 2893
_journal_page_last 2901
_journal_paper_doi 10.1039/d0ob00382d
_journal_volume 18
_journal_year 2020
_chemical_formula_moiety 'C21 H23 N O2'
_chemical_formula_sum 'C21 H23 N O2'
_chemical_formula_weight 321.40
_space_group_crystal_system monoclinic
_space_group_IT_number 14
_space_group_name_Hall '-P 2yn'
_space_group_name_H-M_alt 'P 1 21/n 1'
_atom_sites_solution_hydrogens geom
_atom_sites_solution_primary dual
_audit_creation_date 2019-12-31
_audit_creation_method
;
Olex2 1.2
(compiled 2018.05.29 svn.r3508 for OlexSys, GUI svn.r5506)
;
_audit_update_record
;
2020-01-11 deposited with the CCDC.	2020-03-20 downloaded from the CCDC.
;
_cell_angle_alpha 90
_cell_angle_beta 97.03(3)
_cell_angle_gamma 90
_cell_formula_units_Z 4
_cell_length_a 13.583(3)
_cell_length_b 8.561(2)
_cell_length_c 15.116(3)
_cell_measurement_reflns_used 9958
_cell_measurement_temperature 298.15
_cell_measurement_theta_max 27.532
_cell_measurement_theta_min 3.022
_cell_volume 1744.5(7)
_computing_cell_refinement 'SAINT v8.37A (Bruker, 2015)'
_computing_data_collection 'SAINT v8.37A (Bruker, 2015)'
_computing_data_reduction 'SAINT v8.37A (Bruker, 2015)'
_computing_molecular_graphics 'Olex2 (Dolomanov et al., 2009)'
_computing_publication_material 'Olex2 (Dolomanov et al., 2009)'
_computing_structure_refinement 'ShelXL (Sheldrick, 2015)'
_computing_structure_solution 'ShelXT (Sheldrick, 2015)'
_diffrn_ambient_temperature 298.15
_diffrn_measured_fraction_theta_full 0.996
_diffrn_measured_fraction_theta_max 0.996
_diffrn_measurement_device_type 'Bruker APEX-II CCD'
_diffrn_measurement_method '\f and \w scans'
_diffrn_radiation_type MoK\a
_diffrn_radiation_wavelength 0.71073
_diffrn_reflns_av_R_equivalents 0.0353
_diffrn_reflns_av_unetI/netI 0.0183
_diffrn_reflns_Laue_measured_fraction_full 0.996
_diffrn_reflns_Laue_measured_fraction_max 0.996
_diffrn_reflns_limit_h_max 17
_diffrn_reflns_limit_h_min -17
_diffrn_reflns_limit_k_max 11
_diffrn_reflns_limit_k_min -11
_diffrn_reflns_limit_l_max 19
_diffrn_reflns_limit_l_min -19
_diffrn_reflns_number 32906
_diffrn_reflns_point_group_measured_fraction_full 0.996
_diffrn_reflns_point_group_measured_fraction_max 0.996
_diffrn_reflns_theta_full 25.242
_diffrn_reflns_theta_max 27.535
_diffrn_reflns_theta_min 2.819
_diffrn_standards_number 0
_exptl_absorpt_coefficient_mu 0.078
_exptl_absorpt_correction_T_max 0.7456
_exptl_absorpt_correction_T_min 0.6846
_exptl_absorpt_correction_type multi-scan
_exptl_absorpt_process_details
'SADABS-2014/5 (Bruker,2014/5) was used for absorption correction. wR2(int) was 0.0770 before and 0.0484 after correction. The Ratio of minimum to maximum transmission is 0.9182. The \l/2 correction factor is Not present.'
_exptl_crystal_colour colourless
_exptl_crystal_colour_primary colourless
_exptl_crystal_density_diffrn 1.224
_exptl_crystal_description block
_exptl_crystal_F_000 688
_exptl_crystal_size_max 0.23
_exptl_crystal_size_mid 0.21
_exptl_crystal_size_min 0.2
_refine_diff_density_max 0.198
_refine_diff_density_min -0.196
_refine_diff_density_rms 0.038
_refine_ls_extinction_method none
_refine_ls_goodness_of_fit_ref 1.036
_refine_ls_hydrogen_treatment constr
_refine_ls_matrix_type full
_refine_ls_number_parameters 219
_refine_ls_number_reflns 4008
_refine_ls_number_restraints 0
_refine_ls_restrained_S_all 1.036
_refine_ls_R_factor_all 0.0695
_refine_ls_R_factor_gt 0.0495
_refine_ls_shift/su_max 0.000
_refine_ls_shift/su_mean 0.000
_refine_ls_structure_factor_coef Fsqd
_refine_ls_weighting_details 'w=1/[\s^2^(Fo^2^)+(0.0591P)^2^+0.6672P] where P=(Fo^2^+2Fc^2^)/3'
_refine_ls_weighting_scheme calc
_refine_ls_wR_factor_gt 0.1225
_refine_ls_wR_factor_ref 0.1402
_reflns_Friedel_coverage 0.000
_reflns_number_gt 3069
_reflns_number_total 4008
_reflns_threshold_expression 'I > 2\s(I)'
_cod_data_source_file d0ob00382d2.cif
_cod_data_source_block mo_20191230c_0m
_cod_depositor_comments 'Adding full bibliography for 7157416--7157417.cif.'
_cod_original_cell_volume 1744.6(7)
_cod_database_code 7157416
_shelx_shelxl_version_number 2018/3
_shelx_space_group_comment
;
The symmetry employed for this shelxl refinement is uniquely defined
by the following loop, which should always be used as a source of
symmetry information in preference to the above space-group names.
They are only intended as comments.
;
_shelx_estimated_absorpt_t_max 0.985
_shelx_estimated_absorpt_t_min 0.982
_olex2_refinement_description
;
1. Fixed Uiso
 At 1.2 times of:
  All C(H) groups, All C(H,H) groups, All N(H) groups
 At 1.5 times of:
  All C(H,H,H) groups
2.a Ternary CH refined with riding coordinates:
 C5(H5)
2.b Secondary CH2 refined with riding coordinates:
 C4(H4A,H4B), C6(H6A,H6B), C7(H7A,H7B)
2.c Aromatic/amide H refined with riding coordinates:
 N1(H1), C11(H11), C12(H12), C13(H13), C14(H14), C17(H17), C18(H18), C19(H19),
 C20(H20), C21(H21)
2.d Idealised Me refined as rotating group:
 C8(H8A,H8B,H8C), C9(H9A,H9B,H9C)
;
_olex2_submission_special_instructions 'No special instructions were received'

loop_
_space_group_symop_operation_xyz
'x, y, z'
'-x+1/2, y+1/2, -z+1/2'
'-x, -y, -z'
'x-1/2, -y-1/2, z-1/2'

loop_
_atom_site_label
_atom_site_type_symbol
_atom_site_fract_x
_atom_site_fract_y
_atom_site_fract_z
_atom_site_U_iso_or_equiv
_atom_site_adp_type
_atom_site_occupancy
_atom_site_site_symmetry_order
_atom_site_calc_flag
_atom_site_refinement_flags_posn
_atom_site_refinement_flags_adp
_atom_site_refinement_flags_occupancy
_atom_site_disorder_assembly
_atom_site_disorder_group
O1 O 0.69501(10) 0.4269(2) 0.11789(8) 0.0694(4) Uani 1 1 d . . . . .
O2 O 0.52894(8) 0.32346(14) 0.19585(7) 0.0483(3) Uani 1 1 d . . . . .
N1 N 0.54927(9) 0.26476(17) 0.36787(8) 0.0416(3) Uani 1 1 d . . . . .
H1 H 0.498517 0.245491 0.329600 0.050 Uiso 1 1 calc R . . . .
C1 C 0.70208(12) 0.4068(2) 0.19918(10) 0.0466(4) Uani 1 1 d . . . . .
C2 C 0.61973(11) 0.35844(18) 0.24455(10) 0.0397(3) Uani 1 1 d . . . . .
C3 C 0.62947(10) 0.32424(17) 0.33336(9) 0.0348(3) Uani 1 1 d . . . . .
C4 C 0.72577(10) 0.34975(19) 0.39157(10) 0.0393(3) Uani 1 1 d . . . . .
H4A H 0.759919 0.250514 0.400950 0.047 Uiso 1 1 calc R . . . .
H4B H 0.711957 0.387899 0.449210 0.047 Uiso 1 1 calc R . . . .
C5 C 0.79349(11) 0.4652(2) 0.35224(11) 0.0466(4) Uani 1 1 d . . . . .
H5 H 0.763885 0.569377 0.354113 0.056 Uiso 1 1 calc R . . . .
C6 C 0.80035(12) 0.4247(2) 0.25568(11) 0.0507(4) Uani 1 1 d . . . . .
H6A H 0.837863 0.505794 0.229995 0.061 Uiso 1 1 calc R . . . .
H6B H 0.837050 0.327828 0.253632 0.061 Uiso 1 1 calc R . . . .
C7 C 0.47916(15) 0.4522(3) 0.14834(14) 0.0673(5) Uani 1 1 d . . . . .
H7A H 0.523035 0.501760 0.110747 0.081 Uiso 1 1 calc R . . . .
H7B H 0.460155 0.529310 0.190119 0.081 Uiso 1 1 calc R . . . .
C8 C 0.3911(2) 0.3920(4) 0.0938(2) 0.1073(10) Uani 1 1 d . . . . .
H8A H 0.357915 0.476022 0.060239 0.161 Uiso 1 1 calc GR . . . .
H8B H 0.347114 0.346400 0.131670 0.161 Uiso 1 1 calc GR . . . .
H8C H 0.410477 0.314151 0.053618 0.161 Uiso 1 1 calc GR . . . .
C9 C 0.89565(13) 0.4700(3) 0.40637(14) 0.0668(6) Uani 1 1 d . . . . .
H9A H 0.888834 0.493678 0.467399 0.100 Uiso 1 1 calc GR . . . .
H9B H 0.935209 0.548992 0.382702 0.100 Uiso 1 1 calc GR . . . .
H9C H 0.927302 0.370216 0.403151 0.100 Uiso 1 1 calc GR . . . .
C10 C 0.53731(10) 0.23014(18) 0.45721(9) 0.0367(3) Uani 1 1 d . . . . .
C11 C 0.61014(11) 0.14809(19) 0.51101(10) 0.0429(4) Uani 1 1 d . . . . .
H11 H 0.667250 0.116207 0.487876 0.051 Uiso 1 1 calc R . . . .
C12 C 0.59858(12) 0.1135(2) 0.59827(11) 0.0484(4) Uani 1 1 d . . . . .
H12 H 0.648624 0.061485 0.634168 0.058 Uiso 1 1 calc R . . . .
C13 C 0.51284(13) 0.1562(2) 0.63226(11) 0.0511(4) Uani 1 1 d . . . . .
H13 H 0.505573 0.135446 0.691509 0.061 Uiso 1 1 calc R . . . .
C14 C 0.43800(12) 0.2296(2) 0.57804(11) 0.0462(4) Uani 1 1 d . . . . .
H14 H 0.379376 0.253999 0.600918 0.055 Uiso 1 1 calc R . . . .
C15 C 0.44744(10) 0.26845(18) 0.48968(10) 0.0383(3) Uani 1 1 d . . . . .
C16 C 0.36121(10) 0.33944(18) 0.43327(10) 0.0393(3) Uani 1 1 d . . . . .
C17 C 0.36895(12) 0.4691(2) 0.37937(11) 0.0467(4) Uani 1 1 d . . . . .
H17 H 0.430913 0.513202 0.375861 0.056 Uiso 1 1 calc R . . . .
C18 C 0.28563(14) 0.5339(2) 0.33062(12) 0.0574(5) Uani 1 1 d . . . . .
H18 H 0.292109 0.620483 0.294655 0.069 Uiso 1 1 calc R . . . .
C19 C 0.19325(14) 0.4699(3) 0.33546(13) 0.0616(5) Uani 1 1 d . . . . .
H19 H 0.137336 0.513300 0.302987 0.074 Uiso 1 1 calc R . . . .
C20 C 0.18428(13) 0.3419(3) 0.38840(14) 0.0642(5) Uani 1 1 d . . . . .
H20 H 0.122024 0.298566 0.391607 0.077 Uiso 1 1 calc R . . . .
C21 C 0.26700(12) 0.2765(2) 0.43712(12) 0.0525(4) Uani 1 1 d . . . . .
H21 H 0.259767 0.189727 0.472784 0.063 Uiso 1 1 calc R . . . .

loop_
_atom_site_aniso_label
_atom_site_aniso_U_11
_atom_site_aniso_U_22
_atom_site_aniso_U_33
_atom_site_aniso_U_23
_atom_site_aniso_U_13
_atom_site_aniso_U_12
O1 0.0704(9) 0.1015(11) 0.0392(7) 0.0112(7) 0.0187(6) 0.0043(8)
O2 0.0464(6) 0.0551(7) 0.0414(6) 0.0044(5) -0.0025(5) 0.0009(5)
N1 0.0316(6) 0.0573(8) 0.0359(6) 0.0020(6) 0.0044(5) -0.0050(5)
C1 0.0507(9) 0.0530(10) 0.0388(8) 0.0029(7) 0.0166(7) 0.0056(7)
C2 0.0390(8) 0.0449(8) 0.0356(7) 0.0000(6) 0.0060(6) 0.0034(6)
C3 0.0333(7) 0.0364(7) 0.0361(7) -0.0013(6) 0.0104(5) 0.0026(6)
C4 0.0343(7) 0.0495(9) 0.0352(7) -0.0006(6) 0.0088(6) -0.0020(6)
C5 0.0394(8) 0.0526(9) 0.0494(9) -0.0001(7) 0.0117(7) -0.0053(7)
C6 0.0451(9) 0.0614(11) 0.0496(9) 0.0047(8) 0.0219(7) -0.0014(8)
C7 0.0605(11) 0.0717(13) 0.0666(12) 0.0169(10) -0.0046(9) 0.0097(10)
C8 0.0935(18) 0.0931(19) 0.119(2) 0.0147(17) -0.0532(17) 0.0039(15)
C9 0.0429(9) 0.0908(15) 0.0666(12) 0.0007(11) 0.0069(8) -0.0205(10)
C10 0.0334(7) 0.0417(8) 0.0358(7) -0.0004(6) 0.0073(5) -0.0068(6)
C11 0.0353(7) 0.0480(9) 0.0462(8) 0.0046(7) 0.0080(6) -0.0019(6)
C12 0.0428(8) 0.0548(10) 0.0472(9) 0.0111(7) 0.0035(7) -0.0020(7)
C13 0.0498(9) 0.0645(11) 0.0405(8) 0.0106(8) 0.0115(7) -0.0049(8)
C14 0.0391(8) 0.0571(10) 0.0448(8) 0.0009(7) 0.0145(6) -0.0036(7)
C15 0.0339(7) 0.0411(8) 0.0408(8) -0.0019(6) 0.0079(6) -0.0056(6)
C16 0.0346(7) 0.0435(8) 0.0403(8) -0.0078(6) 0.0066(6) -0.0020(6)
C17 0.0452(8) 0.0477(9) 0.0468(9) -0.0035(7) 0.0044(7) -0.0022(7)
C18 0.0637(11) 0.0549(11) 0.0512(10) -0.0027(8) -0.0020(8) 0.0083(9)
C19 0.0502(10) 0.0711(13) 0.0594(11) -0.0157(10) -0.0100(8) 0.0137(9)
C20 0.0354(9) 0.0768(14) 0.0787(13) -0.0143(11) -0.0001(8) -0.0014(9)
C21 0.0383(8) 0.0579(10) 0.0621(11) -0.0028(8) 0.0095(7) -0.0043(7)

loop_
_atom_type_symbol
_atom_type_description
_atom_type_scat_dispersion_real
_atom_type_scat_dispersion_imag
_atom_type_scat_source
C C 0.0033 0.0016 'International Tables Vol C Tables 4.2.6.8 and 6.1.1.4'
H H 0.0000 0.0000 'International Tables Vol C Tables 4.2.6.8 and 6.1.1.4'
N N 0.0061 0.0033 'International Tables Vol C Tables 4.2.6.8 and 6.1.1.4'
O O 0.0106 0.0060 'International Tables Vol C Tables 4.2.6.8 and 6.1.1.4'

loop_
_geom_angle_atom_site_label_1
_geom_angle_atom_site_label_2
_geom_angle_atom_site_label_3
_geom_angle
_geom_angle_site_symmetry_1
_geom_angle_site_symmetry_3
_geom_angle_publ_flag
C2 O2 C7 115.58(14) . . ?
C3 N1 H1 115.3 . . ?
C3 N1 C10 129.49(12) . . ?
C10 N1 H1 115.3 . . ?
O1 C1 C2 122.92(16) . . ?
O1 C1 C6 120.53(15) . . ?
C2 C1 C6 116.48(13) . . ?
O2 C2 C1 119.98(13) . . ?
C3 C2 O2 116.61(13) . . ?
C3 C2 C1 122.81(14) . . ?
N1 C3 C2 118.10(13) . . ?
N1 C3 C4 120.67(12) . . ?
C2 C3 C4 121.23(13) . . ?
C3 C4 H4A 109.0 . . ?
C3 C4 H4B 109.0 . . ?
C3 C4 C5 113.02(13) . . ?
H4A C4 H4B 107.8 . . ?
C5 C4 H4A 109.0 . . ?
C5 C4 H4B 109.0 . . ?
C4 C5 H5 108.1 . . ?
C4 C5 C9 111.25(14) . . ?
C6 C5 C4 109.86(14) . . ?
C6 C5 H5 108.1 . . ?
C6 C5 C9 111.38(14) . . ?
C9 C5 H5 108.1 . . ?
C1 C6 C5 114.60(13) . . ?
C1 C6 H6A 108.6 . . ?
C1 C6 H6B 108.6 . . ?
C5 C6 H6A 108.6 . . ?
C5 C6 H6B 108.6 . . ?
H6A C6 H6B 107.6 . . ?
O2 C7 H7A 110.0 . . ?
O2 C7 H7B 110.0 . . ?
O2 C7 C8 108.3(2) . . ?
H7A C7 H7B 108.4 . . ?
C8 C7 H7A 110.0 . . ?
C8 C7 H7B 110.0 . . ?
C7 C8 H8A 109.5 . . ?
C7 C8 H8B 109.5 . . ?
C7 C8 H8C 109.5 . . ?
H8A C8 H8B 109.5 . . ?
H8A C8 H8C 109.5 . . ?
H8B C8 H8C 109.5 . . ?
C5 C9 H9A 109.5 . . ?
C5 C9 H9B 109.5 . . ?
C5 C9 H9C 109.5 . . ?
H9A C9 H9B 109.5 . . ?
H9A C9 H9C 109.5 . . ?
H9B C9 H9C 109.5 . . ?
C11 C10 N1 120.55(13) . . ?
C11 C10 C15 119.88(13) . . ?
C15 C10 N1 119.39(13) . . ?
C10 C11 H11 119.6 . . ?
C12 C11 C10 120.73(15) . . ?
C12 C11 H11 119.6 . . ?
C11 C12 H12 120.0 . . ?
C13 C12 C11 120.00(15) . . ?
C13 C12 H12 120.0 . . ?
C12 C13 H13 120.2 . . ?
C14 C13 C12 119.66(15) . . ?
C14 C13 H13 120.2 . . ?
C13 C14 H14 119.0 . . ?
C13 C14 C15 122.02(15) . . ?
C15 C14 H14 119.0 . . ?
C10 C15 C16 123.30(13) . . ?
C14 C15 C10 117.53(14) . . ?
C14 C15 C16 119.08(13) . . ?
C17 C16 C15 123.42(14) . . ?
C17 C16 C21 117.94(15) . . ?
C21 C16 C15 118.59(15) . . ?
C16 C17 H17 119.5 . . ?
C18 C17 C16 121.03(16) . . ?
C18 C17 H17 119.5 . . ?
C17 C18 H18 120.0 . . ?
C19 C18 C17 120.06(19) . . ?
C19 C18 H18 120.0 . . ?
C18 C19 H19 120.2 . . ?
C20 C19 C18 119.66(17) . . ?
C20 C19 H19 120.2 . . ?
C19 C20 H20 119.7 . . ?
C19 C20 C21 120.62(18) . . ?
C21 C20 H20 119.7 . . ?
C16 C21 H21 119.7 . . ?
C20 C21 C16 120.68(18) . . ?
C20 C21 H21 119.7 . . ?

loop_
_geom_bond_atom_site_label_1
_geom_bond_atom_site_label_2
_geom_bond_distance
_geom_bond_site_symmetry_2
_geom_bond_publ_flag
O1 C1 1.2328(19) . ?
O2 C2 1.3893(18) . ?
O2 C7 1.438(2) . ?
N1 H1 0.8600 . ?
N1 C3 1.3629(18) . ?
N1 C10 1.4112(18) . ?
C1 C2 1.443(2) . ?
C1 C6 1.502(2) . ?
C2 C3 1.364(2) . ?
C3 C4 1.500(2) . ?
C4 H4A 0.9700 . ?
C4 H4B 0.9700 . ?
C4 C5 1.520(2) . ?
C5 H5 0.9800 . ?
C5 C6 1.514(2) . ?
C5 C9 1.523(2) . ?
C6 H6A 0.9700 . ?
C6 H6B 0.9700 . ?
C7 H7A 0.9700 . ?
C7 H7B 0.9700 . ?
C7 C8 1.461(3) . ?
C8 H8A 0.9600 . ?
C8 H8B 0.9600 . ?
C8 H8C 0.9600 . ?
C9 H9A 0.9600 . ?
C9 H9B 0.9600 . ?
C9 H9C 0.9600 . ?
C10 C11 1.392(2) . ?
C10 C15 1.409(2) . ?
C11 H11 0.9300 . ?
C11 C12 1.379(2) . ?
C12 H12 0.9300 . ?
C12 C13 1.378(2) . ?
C13 H13 0.9300 . ?
C13 C14 1.377(2) . ?
C14 H14 0.9300 . ?
C14 C15 1.398(2) . ?
C15 C16 1.491(2) . ?
C16 C17 1.388(2) . ?
C16 C21 1.396(2) . ?
C17 H17 0.9300 . ?
C17 C18 1.388(2) . ?
C18 H18 0.9300 . ?
C18 C19 1.379(3) . ?
C19 H19 0.9300 . ?
C19 C20 1.371(3) . ?
C20 H20 0.9300 . ?
C20 C21 1.384(3) . ?
C21 H21 0.9300 . ?

loop_
_geom_torsion_atom_site_label_1
_geom_torsion_atom_site_label_2
_geom_torsion_atom_site_label_3
_geom_torsion_atom_site_label_4
_geom_torsion
_geom_torsion_site_symmetry_1
_geom_torsion_site_symmetry_2
_geom_torsion_site_symmetry_3
_geom_torsion_site_symmetry_4
_geom_torsion_publ_flag
O1 C1 C2 O2 3.8(3) . . . . ?
O1 C1 C2 C3 174.60(17) . . . . ?
O1 C1 C6 C5 155.21(17) . . . . ?
O2 C2 C3 N1 -2.5(2) . . . . ?
O2 C2 C3 C4 176.99(13) . . . . ?
N1 C3 C4 C5 -159.94(14) . . . . ?
N1 C10 C11 C12 -179.77(15) . . . . ?
N1 C10 C15 C14 178.85(14) . . . . ?
N1 C10 C15 C16 2.4(2) . . . . ?
C1 C2 C3 N1 -173.56(15) . . . . ?
C1 C2 C3 C4 5.9(2) . . . . ?
C2 O2 C7 C8 174.1(2) . . . . ?
C2 C1 C6 C5 -27.7(2) . . . . ?
C2 C3 C4 C5 20.6(2) . . . . ?
C3 N1 C10 C11 -46.8(2) . . . . ?
C3 N1 C10 C15 138.23(16) . . . . ?
C3 C4 C5 C6 -47.98(18) . . . . ?
C3 C4 C5 C9 -171.78(14) . . . . ?
C4 C5 C6 C1 52.3(2) . . . . ?
C6 C1 C2 O2 -173.27(14) . . . . ?
C6 C1 C2 C3 -2.5(2) . . . . ?
C7 O2 C2 C1 -65.1(2) . . . . ?
C7 O2 C2 C3 123.52(17) . . . . ?
C9 C5 C6 C1 175.98(16) . . . . ?
C10 N1 C3 C2 -175.09(15) . . . . ?
C10 N1 C3 C4 5.5(2) . . . . ?
C10 C11 C12 C13 2.0(3) . . . . ?
C10 C15 C16 C17 -49.6(2) . . . . ?
C10 C15 C16 C21 132.88(16) . . . . ?
C11 C10 C15 C14 3.8(2) . . . . ?
C11 C10 C15 C16 -172.68(14) . . . . ?
C11 C12 C13 C14 1.7(3) . . . . ?
C12 C13 C14 C15 -2.6(3) . . . . ?
C13 C14 C15 C10 -0.2(2) . . . . ?
C13 C14 C15 C16 176.48(16) . . . . ?
C14 C15 C16 C17 133.93(17) . . . . ?
C14 C15 C16 C21 -43.6(2) . . . . ?
C15 C10 C11 C12 -4.8(2) . . . . ?
C15 C16 C17 C18 -177.66(15) . . . . ?
C15 C16 C21 C20 177.70(16) . . . . ?
C16 C17 C18 C19 0.2(3) . . . . ?
C17 C16 C21 C20 0.1(3) . . . . ?
C17 C18 C19 C20 -0.2(3) . . . . ?
C18 C19 C20 C21 0.1(3) . . . . ?
C19 C20 C21 C16 -0.1(3) . . . . ?
C21 C16 C17 C18 -0.2(2) . . . . ?
